data_1534076
loop_
_publ_author_name
'Lufaso, M.W.'
'Woodward, P.M.'
'Goldberger, J.'

_publ_section_title
;
 Crystal structures of disordered A2 Mn(3+) M(5+) O6 (A = Sr, Ca; M = Sb,
 Nb, Ru) perovskites
;
_journal_name_full 'Journal of Solid State Chemistry'
_journal_page_first 1651
_journal_page_last 1659
_journal_volume 177
_journal_year 2004
_chemical_formula_sum 'Mn O6 Sb Sr2'
_chemical_name_systematic 'Sr2 (Mn Sb O6)'
_space_group_IT_number 140
_symmetry_space_group_name_Hall '-I 4 2c'
_symmetry_space_group_name_H-M 'I 4/m c m'
_cell_angle_alpha 90
_cell_angle_beta 90
_cell_angle_gamma 90
_cell_formula_units_Z 2
_cell_length_a 5.5553
_cell_length_b 5.5553
_cell_length_c 8.0548
_cell_volume 248.582
_citation_journal_id_ASTM JSSCBI
_cod_data_source_file Lufaso_JSSCBI_2004_1691.cif
_cod_data_source_block Mn1O6Sb1Sr2
_cod_original_cell_volume 248.5821
_cod_original_formula_sum 'Mn1 O6 Sb1 Sr2'
_cod_database_code 1534076

loop_
_symmetry_equiv_pos_as_xyz
x,y,z
-y,x,z
-x,-y,z
y,-x,z
x,-y,-z+1/2
y,x,-z+1/2
-x,y,-z+1/2
-y,-x,-z+1/2
-x,-y,-z
y,-x,-z
x,y,-z
-y,x,-z
-x,y,z-1/2
-y,-x,z-1/2
x,-y,z-1/2
y,x,z-1/2
x+1/2,y+1/2,z+1/2
-y+1/2,x+1/2,z+1/2
-x+1/2,-y+1/2,z+1/2
y+1/2,-x+1/2,z+1/2
x+1/2,-y+1/2,-z+1
y+1/2,x+1/2,-z+1
-x+1/2,y+1/2,-z+1
-y+1/2,-x+1/2,-z+1
-x+1/2,-y+1/2,-z+1/2
y+1/2,-x+1/2,-z+1/2
x+1/2,y+1/2,-z+1/2
-y+1/2,x+1/2,-z+1/2
-x+1/2,y+1/2,z
-y+1/2,-x+1/2,z
x+1/2,-y+1/2,z
y+1/2,x+1/2,z

loop_
_atom_site_label
_atom_site_type_symbol
_atom_site_fract_x
_atom_site_fract_y
_atom_site_fract_z
_atom_site_occupancy
_atom_site_U_iso_or_equiv
O1 O-2 0 0 0.25 1 0.0
Sr1 Sr+2 0 0.5 0.25 1 0.0
O2 O-2 0.22 0.72 0 1 0.0
Mn1 Mn+3 0 0 0 0.5 0.0
Sb1 Sb+5 0 0 0 0.5 0.0
